data_7245494
loop_
_publ_author_name
'Zhao, Qiang'
'Li, Qi-yang'
'Li, Jing'

_publ_section_title
;
 Structures, fluorescence and magnetism of a series of coordination
 polymers driven by a tricarboxypyridine ligand
;
_journal_name_full CrystEngComm
_journal_paper_doi 10.1039/D2CE00726F
_journal_year 2022
_chemical_formula_sum 'C26 H19 Co N3 O9'
_chemical_formula_weight 576.33
_space_group_IT_number 2
_space_group_name_Hall '-P 1'
_space_group_name_H-M_alt 'P -1'
_symmetry_cell_setting triclinic
_symmetry_space_group_name_H-M 'P -1'
_atom_sites_solution_hydrogens geom
_atom_sites_solution_primary direct
_atom_sites_solution_secondary difmap
_audit_creation_method SHELXL-97
_audit_update_record
;
2022-05-20 deposited with the CCDC.	2022-08-24 downloaded from the CCDC.
;
_cell_angle_alpha 103.26(3)
_cell_angle_beta 106.01(2)
_cell_angle_gamma 103.516(19)
_cell_formula_units_Z 2
_cell_length_a 7.890(10)
_cell_length_b 12.450(16)
_cell_length_c 14.00(2)
_cell_measurement_reflns_used 1113
_cell_measurement_temperature 293(2)
_cell_measurement_theta_max 46.568
_cell_measurement_theta_min 6.248
_cell_volume 1220(3)
_computing_structure_refinement 'SHELXL-97 (Sheldrick, 1997)'
_computing_structure_solution 'SHELXS-97 (Sheldrick, 1990)'
_diffrn_ambient_temperature 293(2)
_diffrn_measured_fraction_theta_full 0.980
_diffrn_measured_fraction_theta_max 0.980
_diffrn_measurement_device_type 'CCD area detector'
_diffrn_measurement_method 'phi and omega scans'
_diffrn_radiation_monochromator graphite
_diffrn_radiation_source 'fine-focus sealed tube'
_diffrn_radiation_type MoK\a
_diffrn_radiation_wavelength 0.71073
_diffrn_reflns_av_R_equivalents 0.0518
_diffrn_reflns_av_sigmaI/netI 0.1363
_diffrn_reflns_limit_h_max 9
_diffrn_reflns_limit_h_min -8
_diffrn_reflns_limit_k_max 14
_diffrn_reflns_limit_k_min -14
_diffrn_reflns_limit_l_max 8
_diffrn_reflns_limit_l_min -16
_diffrn_reflns_number 5783
_diffrn_reflns_theta_full 25.01
_diffrn_reflns_theta_max 25.01
_diffrn_reflns_theta_min 1.59
_exptl_absorpt_coefficient_mu 0.765
_exptl_crystal_colour red
_exptl_crystal_density_diffrn 1.555
_exptl_crystal_density_method 'not measured'
_exptl_crystal_description block
_exptl_crystal_F_000 580
_refine_diff_density_max 0.567
_refine_diff_density_min -1.013
_refine_diff_density_rms 0.159
_refine_ls_extinction_method none
_refine_ls_goodness_of_fit_ref 1.001
_refine_ls_hydrogen_treatment mixed
_refine_ls_matrix_type full
_refine_ls_number_parameters 352
_refine_ls_number_reflns 4222
_refine_ls_number_restraints 0
_refine_ls_restrained_S_all 1.001
_refine_ls_R_factor_all 0.1315
_refine_ls_R_factor_gt 0.0695
_refine_ls_shift/su_max 0.000
_refine_ls_shift/su_mean 0.000
_refine_ls_structure_factor_coef Fsqd
_refine_ls_weighting_details 'calc w=1/[\s^2^(Fo^2^)+(0.1189P)^2^+0.0000P] where P=(Fo^2^+2Fc^2^)/3'
_refine_ls_weighting_scheme calc
_refine_ls_wR_factor_gt 0.1702
_refine_ls_wR_factor_ref 0.2175
_reflns_number_gt 2565
_reflns_number_total 4222
_reflns_threshold_expression >2sigma(I)
_cod_data_source_file d2ce00726f2.cif
_cod_data_source_block 7
_cod_original_sg_symbol_H-M P-1
_cod_database_code 7245494

loop_
_symmetry_equiv_pos_as_xyz
'x, y, z'
'-x, -y, -z'

loop_
_atom_site_label
_atom_site_type_symbol
_atom_site_fract_x
_atom_site_fract_y
_atom_site_fract_z
_atom_site_U_iso_or_equiv
_atom_site_adp_type
_atom_site_occupancy
_atom_site_symmetry_multiplicity
_atom_site_calc_flag
_atom_site_refinement_flags
_atom_site_disorder_assembly
_atom_site_disorder_group
O6 O 1.0290(7) 0.9641(4) 0.7246(4) 0.0555(15) Uani 1 1 d . . .
O8 O 0.3379(8) 0.0452(5) 0.8893(4) 0.0639(17) Uani 1 1 d . . .
O4 O 0.6426(6) 0.7410(4) 0.6716(3) 0.0405(12) Uani 1 1 d . . .
C21 C 0.6504(8) 0.8462(6) 0.6811(5) 0.0343(17) Uani 1 1 d . . .
O7 O 1.0353(8) 1.1341(4) 0.6980(4) 0.0608(16) Uani 1 1 d . . .
C23 C 0.9641(10) 1.0304(6) 0.6731(5) 0.0405(19) Uani 1 1 d . . .
C20 C 0.6466(9) 0.8796(5) 0.5836(5) 0.0305(15) Uani 1 1 d . . .
C22 C 0.7915(9) 0.9660(5) 0.5788(5) 0.0318(16) Uani 1 1 d . . .
C24 C 0.7749(10) 0.9950(6) 0.4877(5) 0.0372(17) Uani 1 1 d . . .
H24A H 0.8711 1.0530 0.4856 0.045 Uiso 1 1 calc R . .
C25 C 0.6160(11) 0.9383(6) 0.3996(5) 0.0414(18) Uani 1 1 d . . .
H25A H 0.6075 0.9560 0.3377 0.050 Uiso 1 1 calc R . .
C26 C 0.4721(10) 0.8563(6) 0.4044(5) 0.0410(18) Uani 1 1 d . . .
H26A H 0.3637 0.8191 0.3464 0.049 Uiso 1 1 calc R . .
C19 C 0.4893(9) 0.8291(5) 0.4966(5) 0.0337(16) Uani 1 1 d . . .
O1 O -0.3291(6) 0.3534(4) 0.2399(3) 0.0412(12) Uani 1 1 d . . .
O2 O -0.3284(5) 0.4876(4) 0.3732(3) 0.0344(11) Uani 1 1 d . . .
C15 C -0.2407(9) 0.4394(5) 0.3226(4) 0.0287(15) Uani 1 1 d . . .
C14 C -0.0356(8) 0.4888(5) 0.3561(4) 0.0268(14) Uani 1 1 d . . .
C16 C 0.0551(9) 0.6036(5) 0.4213(4) 0.0326(16) Uani 1 1 d . . .
H16A H -0.0098 0.6483 0.4489 0.039 Uiso 1 1 calc R . .
Co1 Co 0.40710(12) 0.38458(7) 0.26480(6) 0.0286(3) Uani 1 1 d . . .
O5 O 0.6611(7) 0.9206(4) 0.7593(3) 0.0476(14) Uani 1 1 d . . .
O3 O 0.3310(6) 0.7616(4) 0.5096(3) 0.0390(12) Uani 1 1 d . . .
N1 N 0.4321(7) 0.5068(4) 0.1774(4) 0.0324(13) Uani 1 1 d . . .
N2 N 0.1856(7) 0.2943(4) 0.1175(4) 0.0315(13) Uani 1 1 d . . .
N3 N 0.2527(7) 0.4709(4) 0.3383(4) 0.0296(13) Uani 1 1 d . . .
C18 C 0.3380(9) 0.5825(5) 0.4019(5) 0.0324(16) Uani 1 1 d . . .
H18A H 0.4651 0.6151 0.4178 0.039 Uiso 1 1 calc R . .
C5 C 0.3006(9) 0.4681(6) 0.0789(5) 0.0328(16) Uani 1 1 d . . .
C9 C 0.1699(8) 0.3524(5) 0.0461(5) 0.0286(15) Uani 1 1 d . . .
C17 C 0.2444(8) 0.6489(5) 0.4436(4) 0.0293(16) Uani 1 1 d . . .
C13 C 0.0681(9) 0.4272(5) 0.3172(5) 0.0323(16) Uani 1 1 d . . .
H13A H 0.0071 0.3508 0.2737 0.039 Uiso 1 1 calc R . .
C4 C 0.2872(9) 0.5348(6) 0.0098(5) 0.0392(17) Uani 1 1 d . . .
C7 C 0.0275(11) 0.3770(7) -0.1225(6) 0.051(2) Uani 1 1 d . . .
H7A H -0.0626 0.3475 -0.1891 0.062 Uiso 1 1 calc R . .
C12 C 0.0671(10) 0.1880(6) 0.0895(5) 0.0418(18) Uani 1 1 d . . .
H12A H 0.0773 0.1465 0.1371 0.050 Uiso 1 1 calc R . .
C8 C 0.0346(9) 0.3062(6) -0.0545(5) 0.0378(17) Uani 1 1 d . . .
C1 C 0.5458(10) 0.6141(6) 0.2068(5) 0.0447(19) Uani 1 1 d . . .
H1A H 0.6335 0.6432 0.2742 0.054 Uiso 1 1 calc R . .
C6 C 0.1505(11) 0.4869(7) -0.0915(5) 0.048(2) Uani 1 1 d . . .
H6A H 0.1440 0.5304 -0.1375 0.057 Uiso 1 1 calc R . .
C10 C -0.0871(11) 0.1936(6) -0.0805(5) 0.049(2) Uani 1 1 d . . .
H10A H -0.1775 0.1585 -0.1468 0.059 Uiso 1 1 calc R . .
C11 C -0.0730(11) 0.1363(6) -0.0092(5) 0.050(2) Uani 1 1 d . . .
H11A H -0.1562 0.0625 -0.0256 0.060 Uiso 1 1 calc R . .
C3 C 0.4173(10) 0.6475(7) 0.0460(6) 0.048(2) Uani 1 1 d . . .
H3A H 0.4161 0.6941 0.0027 0.058 Uiso 1 1 calc R . .
C2 C 0.5448(11) 0.6875(6) 0.1448(6) 0.053(2) Uani 1 1 d . . .
H2A H 0.6295 0.7623 0.1705 0.063 Uiso 1 1 calc R . .
O9 O 0.5006(8) 0.1308(4) 0.1069(4) 0.0569(15) Uani 1 1 d . . .

loop_
_atom_site_aniso_label
_atom_site_aniso_U_11
_atom_site_aniso_U_22
_atom_site_aniso_U_33
_atom_site_aniso_U_23
_atom_site_aniso_U_13
_atom_site_aniso_U_12
O6 0.036(3) 0.055(3) 0.061(3) 0.024(3) -0.002(3) 0.005(3)
O8 0.054(4) 0.064(3) 0.052(3) 0.016(3) -0.010(3) 0.016(3)
O4 0.035(3) 0.035(3) 0.047(3) 0.011(2) 0.013(2) 0.006(2)
C21 0.015(3) 0.038(4) 0.037(4) 0.003(3) 0.005(3) -0.001(3)
O7 0.049(3) 0.048(3) 0.061(3) 0.008(3) 0.006(3) -0.002(3)
C23 0.030(4) 0.038(4) 0.043(4) 0.006(3) 0.012(3) -0.001(4)
C20 0.025(3) 0.028(3) 0.028(3) 0.000(3) 0.006(3) 0.003(3)
C22 0.028(4) 0.028(3) 0.038(4) 0.010(3) 0.010(3) 0.009(3)
C24 0.033(4) 0.037(4) 0.046(4) 0.013(3) 0.020(3) 0.012(3)
C25 0.053(5) 0.046(4) 0.031(4) 0.013(3) 0.015(3) 0.023(4)
C26 0.041(4) 0.039(4) 0.033(4) 0.005(3) 0.006(3) 0.009(3)
C19 0.034(4) 0.027(3) 0.032(3) 0.000(3) 0.011(3) 0.006(3)
O1 0.030(3) 0.040(3) 0.036(2) -0.005(2) 0.006(2) 0.002(2)
O2 0.009(2) 0.047(3) 0.039(2) 0.001(2) 0.0076(19) 0.006(2)
C15 0.025(3) 0.030(3) 0.029(3) 0.010(3) 0.005(3) 0.010(3)
C14 0.018(3) 0.033(3) 0.029(3) 0.009(3) 0.009(3) 0.009(3)
C16 0.027(4) 0.038(4) 0.028(3) 0.003(3) 0.008(3) 0.012(3)
Co1 0.0199(5) 0.0300(5) 0.0296(5) 0.0038(3) 0.0059(4) 0.0049(4)
O5 0.054(3) 0.045(3) 0.036(3) 0.002(2) 0.014(2) 0.011(3)
O3 0.027(3) 0.036(2) 0.039(2) -0.007(2) 0.010(2) 0.002(2)
N1 0.019(3) 0.031(3) 0.038(3) 0.003(2) 0.009(2) -0.002(2)
N2 0.018(3) 0.030(3) 0.033(3) 0.005(2) 0.000(2) -0.004(2)
N3 0.014(3) 0.036(3) 0.034(3) 0.006(2) 0.008(2) 0.007(2)
C18 0.019(3) 0.035(3) 0.035(3) 0.004(3) 0.008(3) 0.004(3)
C5 0.023(3) 0.038(4) 0.036(4) 0.008(3) 0.012(3) 0.008(3)
C9 0.021(3) 0.033(3) 0.033(3) 0.005(3) 0.013(3) 0.012(3)
C17 0.015(3) 0.035(3) 0.026(3) 0.001(3) 0.003(3) 0.000(3)
C13 0.025(4) 0.033(3) 0.032(3) 0.005(3) 0.008(3) 0.003(3)
C4 0.028(4) 0.053(4) 0.043(4) 0.020(3) 0.018(3) 0.013(3)
C7 0.043(5) 0.066(5) 0.041(4) 0.017(4) 0.009(4) 0.015(4)
C12 0.036(4) 0.032(4) 0.046(4) 0.006(3) 0.008(3) 0.003(3)
C8 0.033(4) 0.042(4) 0.030(3) 0.000(3) 0.010(3) 0.010(3)
C1 0.040(4) 0.043(4) 0.044(4) 0.011(3) 0.014(3) 0.004(4)
C6 0.049(5) 0.062(5) 0.041(4) 0.025(4) 0.019(4) 0.022(4)
C10 0.047(5) 0.051(4) 0.029(4) -0.004(3) 0.002(3) 0.010(4)
C11 0.045(5) 0.037(4) 0.044(4) 0.001(3) 0.002(4) -0.002(4)
C3 0.042(5) 0.056(5) 0.056(5) 0.029(4) 0.024(4) 0.014(4)
C2 0.050(5) 0.036(4) 0.061(5) 0.013(4) 0.017(4) -0.003(4)
O9 0.063(4) 0.051(3) 0.045(3) -0.003(2) 0.020(3) 0.013(3)

loop_
_atom_type_symbol
_atom_type_description
_atom_type_scat_dispersion_real
_atom_type_scat_dispersion_imag
_atom_type_scat_source
C C 0.0033 0.0016 'International Tables Vol C Tables 4.2.6.8 and 6.1.1.4'
Co Co 0.3494 0.9721 'International Tables Vol C Tables 4.2.6.8 and 6.1.1.4'
N N 0.0061 0.0033 'International Tables Vol C Tables 4.2.6.8 and 6.1.1.4'
O O 0.0106 0.0060 'International Tables Vol C Tables 4.2.6.8 and 6.1.1.4'
H H 0.0000 0.0000 'International Tables Vol C Tables 4.2.6.8 and 6.1.1.4'

loop_
_geom_angle_atom_site_label_1
_geom_angle_atom_site_label_2
_geom_angle_atom_site_label_3
_geom_angle
_geom_angle_site_symmetry_1
_geom_angle_site_symmetry_3
_geom_angle_publ_flag
C21 O4 Co1 143.7(4) . 2_666 ?
O5 C21 O4 127.3(6) . . ?
O5 C21 C20 118.6(6) . . ?
O4 C21 C20 114.2(5) . . ?
O7 C23 O6 123.7(7) . . ?
O7 C23 C22 121.9(7) . . ?
O6 C23 C22 114.4(6) . . ?
C19 C20 C22 117.4(6) . . ?
C19 C20 C21 118.9(5) . . ?
C22 C20 C21 123.6(5) . . ?
C24 C22 C20 120.3(6) . . ?
C24 C22 C23 119.1(6) . . ?
C20 C22 C23 120.6(6) . . ?
C22 C24 C25 120.6(6) . . ?
C22 C24 H24A 119.7 . . ?
C25 C24 H24A 119.7 . . ?
C26 C25 C24 119.5(6) . . ?
C26 C25 H25A 120.3 . . ?
C24 C25 H25A 120.3 . . ?
C25 C26 C19 119.4(6) . . ?
C25 C26 H26A 120.3 . . ?
C19 C26 H26A 120.3 . . ?
C20 C19 C26 122.8(6) . . ?
C20 C19 O3 116.5(6) . . ?
C26 C19 O3 119.9(6) . . ?
C15 O1 Co1 85.4(4) . 1_455 ?
C15 O2 Co1 94.7(3) . 1_455 ?
O1 C15 O2 120.1(6) . . ?
O1 C15 C14 119.9(6) . . ?
O2 C15 C14 119.8(5) . . ?
C13 C14 C16 118.2(6) . . ?
C13 C14 C15 121.4(5) . . ?
C16 C14 C15 120.1(6) . . ?
C17 C16 C14 118.1(6) . . ?
C17 C16 H16A 121.0 . . ?
C14 C16 H16A 121.0 . . ?
O4 Co1 O2 99.1(2) 2_666 1_655 ?
O4 Co1 N3 91.0(2) 2_666 . ?
O2 Co1 N3 96.7(2) 1_655 . ?
O4 Co1 N2 95.9(2) 2_666 . ?
O2 Co1 N2 159.86(18) 1_655 . ?
N3 Co1 N2 96.4(2) . . ?
O4 Co1 N1 172.63(18) 2_666 . ?
O2 Co1 N1 88.0(2) 1_655 . ?
N3 Co1 N1 90.0(2) . . ?
N2 Co1 N1 76.7(2) . . ?
O4 Co1 O1 94.85(19) 2_666 1_655 ?
O2 Co1 O1 59.66(18) 1_655 1_655 ?
N3 Co1 O1 156.24(16) . 1_655 ?
N2 Co1 O1 105.85(19) . 1_655 ?
N1 Co1 O1 87.07(19) . 1_655 ?
C17 O3 C19 118.0(5) . . ?
C1 N1 C5 115.9(6) . . ?
C1 N1 Co1 129.9(5) . . ?
C5 N1 Co1 114.0(4) . . ?
C12 N2 C9 117.8(5) . . ?
C12 N2 Co1 126.5(5) . . ?
C9 N2 Co1 115.6(4) . . ?
C13 N3 C18 116.7(6) . . ?
C13 N3 Co1 124.3(4) . . ?
C18 N3 Co1 118.6(4) . . ?
N3 C18 C17 122.6(6) . . ?
N3 C18 H18A 118.7 . . ?
C17 C18 H18A 118.7 . . ?
N1 C5 C4 123.6(6) . . ?
N1 C5 C9 117.0(6) . . ?
C4 C5 C9 119.4(6) . . ?
N2 C9 C8 123.4(5) . . ?
N2 C9 C5 116.6(5) . . ?
C8 C9 C5 120.1(6) . . ?
C18 C17 O3 122.8(5) . . ?
C18 C17 C16 120.4(6) . . ?
O3 C17 C16 116.9(6) . . ?
N3 C13 C14 124.1(6) . . ?
N3 C13 H13A 118.0 . . ?
C14 C13 H13A 118.0 . . ?
C5 C4 C3 117.0(6) . . ?
C5 C4 C6 119.9(6) . . ?
C3 C4 C6 123.1(7) . . ?
C6 C7 C8 121.5(7) . . ?
C6 C7 H7A 119.3 . . ?
C8 C7 H7A 119.3 . . ?
N2 C12 C11 122.2(7) . . ?
N2 C12 H12A 118.9 . . ?
C11 C12 H12A 118.9 . . ?
C10 C8 C9 116.8(6) . . ?
C10 C8 C7 124.6(6) . . ?
C9 C8 C7 118.6(6) . . ?
N1 C1 C2 125.2(7) . . ?
N1 C1 H1A 117.4 . . ?
C2 C1 H1A 117.4 . . ?
C7 C6 C4 120.6(7) . . ?
C7 C6 H6A 119.7 . . ?
C4 C6 H6A 119.7 . . ?
C11 C10 C8 119.9(6) . . ?
C11 C10 H10A 120.0 . . ?
C8 C10 H10A 120.0 . . ?
C10 C11 C12 119.9(6) . . ?
C10 C11 H11A 120.1 . . ?
C12 C11 H11A 120.1 . . ?
C2 C3 C4 119.6(7) . . ?
C2 C3 H3A 120.2 . . ?
C4 C3 H3A 120.2 . . ?
C3 C2 C1 118.7(6) . . ?
C3 C2 H2A 120.7 . . ?
C1 C2 H2A 120.7 . . ?

loop_
_geom_bond_atom_site_label_1
_geom_bond_atom_site_label_2
_geom_bond_distance
_geom_bond_site_symmetry_2
_geom_bond_publ_flag
O6 C23 1.317(9) . ?
O4 C21 1.271(8) . ?
O4 Co1 1.984(5) 2_666 ?
C21 O5 1.229(7) . ?
C21 C20 1.511(9) . ?
O7 C23 1.204(8) . ?
C23 C22 1.500(9) . ?
C20 C19 1.367(9) . ?
C20 C22 1.403(8) . ?
C22 C24 1.384(9) . ?
C24 C25 1.388(9) . ?
C24 H24A 0.9300 . ?
C25 C26 1.367(9) . ?
C25 H25A 0.9300 . ?
C26 C19 1.387(9) . ?
C26 H26A 0.9300 . ?
C19 O3 1.416(7) . ?
O1 C15 1.269(7) . ?
O1 Co1 2.307(5) 1_455 ?
O2 C15 1.270(7) . ?
O2 Co1 2.101(4) 1_455 ?
C15 C14 1.483(8) . ?
C14 C13 1.379(9) . ?
C14 C16 1.397(8) . ?
C16 C17 1.383(9) . ?
C16 H16A 0.9300 . ?
Co1 O4 1.984(5) 2_666 ?
Co1 O2 2.101(4) 1_655 ?
Co1 N3 2.120(5) . ?
Co1 N2 2.145(5) . ?
Co1 N1 2.167(6) . ?
Co1 O1 2.306(5) 1_655 ?
O3 C17 1.378(7) . ?
N1 C1 1.320(8) . ?
N1 C5 1.373(8) . ?
N2 C12 1.327(8) . ?
N2 C9 1.357(8) . ?
N3 C13 1.351(8) . ?
N3 C18 1.357(8) . ?
C18 C17 1.368(9) . ?
C18 H18A 0.9300 . ?
C5 C4 1.411(10) . ?
C5 C9 1.446(8) . ?
C9 C8 1.402(9) . ?
C13 H13A 0.9300 . ?
C4 C3 1.412(9) . ?
C4 C6 1.413(10) . ?
C7 C6 1.370(10) . ?
C7 C8 1.438(10) . ?
C7 H7A 0.9300 . ?
C12 C11 1.401(9) . ?
C12 H12A 0.9300 . ?
C8 C10 1.401(9) . ?
C1 C2 1.398(11) . ?
C1 H1A 0.9300 . ?
C6 H6A 0.9300 . ?
C10 C11 1.350(11) . ?
C10 H10A 0.9300 . ?
C11 H11A 0.9300 . ?
C3 C2 1.362(10) . ?
C3 H3A 0.9300 . ?
C2 H2A 0.9300 . ?

loop_
_geom_torsion_atom_site_label_1
_geom_torsion_atom_site_label_2
_geom_torsion_atom_site_label_3
_geom_torsion_atom_site_label_4
_geom_torsion
_geom_torsion_site_symmetry_1
_geom_torsion_site_symmetry_2
_geom_torsion_site_symmetry_3
_geom_torsion_site_symmetry_4
_geom_torsion_publ_flag
Co1 O4 C21 O5 16.7(12) 2_666 . . . ?
Co1 O4 C21 C20 -163.6(5) 2_666 . . . ?
O5 C21 C20 C19 -114.3(7) . . . . ?
O4 C21 C20 C19 65.9(8) . . . . ?
O5 C21 C20 C22 61.2(9) . . . . ?
O4 C21 C20 C22 -118.5(7) . . . . ?
C19 C20 C22 C24 -1.9(10) . . . . ?
C21 C20 C22 C24 -177.5(6) . . . . ?
C19 C20 C22 C23 176.5(6) . . . . ?
C21 C20 C22 C23 0.9(10) . . . . ?
O7 C23 C22 C24 41.5(10) . . . . ?
O6 C23 C22 C24 -138.4(7) . . . . ?
O7 C23 C22 C20 -136.9(7) . . . . ?
O6 C23 C22 C20 43.3(9) . . . . ?
C20 C22 C24 C25 -0.8(10) . . . . ?
C23 C22 C24 C25 -179.1(6) . . . . ?
C22 C24 C25 C26 2.5(11) . . . . ?
C24 C25 C26 C19 -1.6(11) . . . . ?
C22 C20 C19 C26 2.8(10) . . . . ?
C21 C20 C19 C26 178.6(7) . . . . ?
C22 C20 C19 O3 -166.6(6) . . . . ?
C21 C20 C19 O3 9.2(9) . . . . ?
C25 C26 C19 C20 -1.1(11) . . . . ?
C25 C26 C19 O3 168.0(6) . . . . ?
Co1 O1 C15 O2 3.7(6) 1_455 . . . ?
Co1 O1 C15 C14 -172.1(5) 1_455 . . . ?
Co1 O2 C15 O1 -4.0(6) 1_455 . . . ?
Co1 O2 C15 C14 171.7(5) 1_455 . . . ?
O1 C15 C14 C13 -17.4(9) . . . . ?
O2 C15 C14 C13 166.9(6) . . . . ?
O1 C15 C14 C16 157.0(6) . . . . ?
O2 C15 C14 C16 -18.8(9) . . . . ?
C13 C14 C16 C17 -0.3(9) . . . . ?
C15 C14 C16 C17 -174.9(6) . . . . ?
C20 C19 O3 C17 -126.4(6) . . . . ?
C26 C19 O3 C17 63.8(9) . . . . ?
O4 Co1 N1 C1 177.8(14) 2_666 . . . ?
O2 Co1 N1 C1 -17.2(6) 1_655 . . . ?
N3 Co1 N1 C1 79.5(6) . . . . ?
N2 Co1 N1 C1 176.1(6) . . . . ?
O1 Co1 N1 C1 -76.9(6) 1_655 . . . ?
O4 Co1 N1 C5 2.5(18) 2_666 . . . ?
O2 Co1 N1 C5 167.6(4) 1_655 . . . ?
N3 Co1 N1 C5 -95.7(5) . . . . ?
N2 Co1 N1 C5 0.8(4) . . . . ?
O1 Co1 N1 C5 107.9(4) 1_655 . . . ?
O4 Co1 N2 C12 -0.8(6) 2_666 . . . ?
O2 Co1 N2 C12 137.3(6) 1_655 . . . ?
N3 Co1 N2 C12 -92.5(6) . . . . ?
N1 Co1 N2 C12 179.0(6) . . . . ?
O1 Co1 N2 C12 96.0(6) 1_655 . . . ?
O4 Co1 N2 C9 -179.5(4) 2_666 . . . ?
O2 Co1 N2 C9 -41.4(8) 1_655 . . . ?
N3 Co1 N2 C9 88.8(5) . . . . ?
N1 Co1 N2 C9 0.3(4) . . . . ?
O1 Co1 N2 C9 -82.7(5) 1_655 . . . ?
O4 Co1 N3 C13 -65.0(5) 2_666 . . . ?
O2 Co1 N3 C13 -164.3(5) 1_655 . . . ?
N2 Co1 N3 C13 31.1(5) . . . . ?
N1 Co1 N3 C13 107.7(5) . . . . ?
O1 Co1 N3 C13 -169.5(5) 1_655 . . . ?
O4 Co1 N3 C18 122.8(5) 2_666 . . . ?
O2 Co1 N3 C18 23.5(5) 1_655 . . . ?
N2 Co1 N3 C18 -141.1(5) . . . . ?
N1 Co1 N3 C18 -64.5(5) . . . . ?
O1 Co1 N3 C18 18.3(8) 1_655 . . . ?
C13 N3 C18 C17 0.1(9) . . . . ?
Co1 N3 C18 C17 172.9(5) . . . . ?
C1 N1 C5 C4 2.0(9) . . . . ?
Co1 N1 C5 C4 177.9(5) . . . . ?
C1 N1 C5 C9 -177.8(6) . . . . ?
Co1 N1 C5 C9 -1.9(7) . . . . ?
C12 N2 C9 C8 0.5(9) . . . . ?
Co1 N2 C9 C8 179.3(5) . . . . ?
C12 N2 C9 C5 179.8(6) . . . . ?
Co1 N2 C9 C5 -1.4(7) . . . . ?
N1 C5 C9 N2 2.2(8) . . . . ?
C4 C5 C9 N2 -177.6(6) . . . . ?
N1 C5 C9 C8 -178.5(6) . . . . ?
C4 C5 C9 C8 1.7(9) . . . . ?
N3 C18 C17 O3 178.9(6) . . . . ?
N3 C18 C17 C16 -0.3(10) . . . . ?
C19 O3 C17 C18 30.5(9) . . . . ?
C19 O3 C17 C16 -150.3(6) . . . . ?
C14 C16 C17 C18 0.4(10) . . . . ?
C14 C16 C17 O3 -178.9(6) . . . . ?
C18 N3 C13 C14 0.1(9) . . . . ?
Co1 N3 C13 C14 -172.3(5) . . . . ?
C16 C14 C13 N3 0.1(10) . . . . ?
C15 C14 C13 N3 174.5(6) . . . . ?
N1 C5 C4 C3 -0.3(10) . . . . ?
C9 C5 C4 C3 179.5(6) . . . . ?
N1 C5 C4 C6 178.3(6) . . . . ?
C9 C5 C4 C6 -1.9(10) . . . . ?
C9 N2 C12 C11 -1.1(10) . . . . ?
Co1 N2 C12 C11 -179.7(5) . . . . ?
N2 C9 C8 C10 -0.7(10) . . . . ?
C5 C9 C8 C10 -179.9(6) . . . . ?
N2 C9 C8 C7 178.2(6) . . . . ?
C5 C9 C8 C7 -1.1(10) . . . . ?
C6 C7 C8 C10 179.5(7) . . . . ?
C6 C7 C8 C9 0.7(11) . . . . ?
C5 N1 C1 C2 -2.0(11) . . . . ?
Co1 N1 C1 C2 -177.2(6) . . . . ?
C8 C7 C6 C4 -1.0(12) . . . . ?
C5 C4 C6 C7 1.6(11) . . . . ?
C3 C4 C6 C7 -180.0(7) . . . . ?
C9 C8 C10 C11 1.4(11) . . . . ?
C7 C8 C10 C11 -177.4(8) . . . . ?
C8 C10 C11 C12 -2.0(12) . . . . ?
N2 C12 C11 C10 1.9(12) . . . . ?
C5 C4 C3 C2 -1.6(11) . . . . ?
C6 C4 C3 C2 179.9(7) . . . . ?
C4 C3 C2 C1 1.6(12) . . . . ?
N1 C1 C2 C3 0.3(12) . . . . ?
